data_1568162
loop_
_publ_author_name
'Zhou, Xiuquan'
'Kolluru, Venkata Surya Chaitanya'
'Xu, Wenqian'
'Wang, Luqing'
'Chang, Tieyan'
'Chen, Yu-Sheng'
'Yu, Lei'
'Wen, Jianguo'
'Chan, Maria K. Y.'
'Chung, Duck Young'
'Kanatzidis, Mercouri G.'

_publ_section_title
;
 Discovery of chalcogenides structures and compositions using mixed fluxes
;
_journal_issue 7938
_journal_name_full Nature
_journal_page_first 72
_journal_page_last 77
_journal_paper_doi 10.1038/s41586-022-05307-7
_journal_volume 612
_journal_year 2022
_chemical_formula_moiety 'Cu7.66 Na6 Se8'
_chemical_formula_sum 'Cu7.66 Na6 Se8'
_chemical_formula_weight 1256.34
_space_group_crystal_system orthorhombic
_space_group_IT_number 55
_space_group_name_Hall '-P 2 2ab'
_space_group_name_H-M_alt 'P b a m'
_atom_sites_solution_hydrogens .
_atom_sites_solution_primary dual
_audit_contact_author_name
;
;
_audit_creation_date 2022-08-15
_audit_creation_method
;
Olex2 1.2
(compiled 2018.05.29 svn.r3508 for OlexSys, GUI svn.r5506)
;
_cell_angle_alpha 90
_cell_angle_beta 90
_cell_angle_gamma 90
_cell_formula_units_Z 1
_cell_length_a 7.4170(15)
_cell_length_b 15.192(3)
_cell_length_c 3.9244(8)
_cell_measurement_reflns_used 3146
_cell_measurement_temperature 293(2)
_cell_measurement_theta_max 58.2
_cell_measurement_theta_min 7.7
_cell_volume 442.20(15)
_computing_molecular_graphics 'Olex2 (Dolomanov et al., 2009)'
_computing_publication_material 'Olex2 (Dolomanov et al., 2009)'
_computing_structure_refinement 'XL (Sheldrick, 2008)'
_computing_structure_solution 'XT (Sheldrick, 2015)'
_diffrn_ambient_temperature 293(2)
_diffrn_measured_fraction_theta_full 0.996
_diffrn_measured_fraction_theta_max 0.996
_diffrn_measurement_device_type 'Bruker APEX-II CCD'
_diffrn_measurement_method '\w scans'
_diffrn_radiation_type MoK\a
_diffrn_radiation_wavelength 0.71073
_diffrn_reflns_av_R_equivalents 0.1490
_diffrn_reflns_av_unetI/netI 0.3443
_diffrn_reflns_Laue_measured_fraction_full 0.996
_diffrn_reflns_Laue_measured_fraction_max 0.996
_diffrn_reflns_limit_h_max 5
_diffrn_reflns_limit_h_min -4
_diffrn_reflns_limit_k_max 10
_diffrn_reflns_limit_k_min -10
_diffrn_reflns_limit_l_max 20
_diffrn_reflns_limit_l_min -18
_diffrn_reflns_number 677
_diffrn_reflns_point_group_measured_fraction_full 0.996
_diffrn_reflns_point_group_measured_fraction_max 0.996
_diffrn_reflns_theta_full 25.242
_diffrn_reflns_theta_max 29.082
_diffrn_reflns_theta_min 3.840
_diffrn_standards_number 0
_exptl_absorpt_coefficient_mu 25.612
_exptl_absorpt_correction_type none
_exptl_crystal_density_diffrn 4.718
_exptl_crystal_description 'tiny dot'
_exptl_crystal_F_000 560
_refine_diff_density_max 1.204
_refine_diff_density_min -0.842
_refine_diff_density_rms 0.267
_refine_ls_extinction_coef .
_refine_ls_extinction_method none
_refine_ls_goodness_of_fit_ref 0.465
_refine_ls_hydrogen_treatment undef
_refine_ls_matrix_type full
_refine_ls_number_parameters 36
_refine_ls_number_reflns 677
_refine_ls_number_restraints 0
_refine_ls_restrained_S_all 0.465
_refine_ls_R_factor_all 0.1204
_refine_ls_R_factor_gt 0.0378
_refine_ls_shift/su_max 0.000
_refine_ls_shift/su_mean 0.000
_refine_ls_structure_factor_coef Fsqd
_refine_ls_weighting_details 'w=1/[\s^2^(Fo^2^)+(0.0003P)^2^] where P=(Fo^2^+2Fc^2^)/3'
_refine_ls_weighting_scheme calc
_refine_ls_wR_factor_gt 0.0510
_refine_ls_wR_factor_ref 0.0576
_reflns_Friedel_coverage 0.000
_reflns_Friedel_fraction_full .
_reflns_Friedel_fraction_max .
_reflns_number_gt 208
_reflns_number_total 677
_reflns_threshold_expression 'I > 2\s(I)'
_cod_data_source_file XXVIII_Na3Cu4Se4.cif
_cod_data_source_block XXVIII
_cod_database_code 1568162
_shelx_shelxl_version_number 2018/3
_shelx_space_group_comment
;
The symmetry employed for this shelxl refinement is uniquely defined
by the following loop, which should always be used as a source of
symmetry information in preference to the above space-group names.
They are only intended as comments.
;
_olex2_refinement_description
;
;
_olex2_submission_special_instructions 'No special instructions were received'

loop_
_space_group_symop_operation_xyz
'x, y, z'
'-x, -y, z'
'-x+1/2, y+1/2, -z'
'x+1/2, -y+1/2, -z'
'-x, -y, -z'
'x, y, -z'
'x-1/2, -y-1/2, z'
'-x-1/2, y-1/2, z'

loop_
_atom_site_label
_atom_site_type_symbol
_atom_site_fract_x
_atom_site_fract_y
_atom_site_fract_z
_atom_site_U_iso_or_equiv
_atom_site_adp_type
_atom_site_occupancy
_atom_site_site_symmetry_order
_atom_site_calc_flag
_atom_site_refinement_flags_posn
_atom_site_refinement_flags_adp
_atom_site_refinement_flags_occupancy
_atom_site_disorder_assembly
_atom_site_disorder_group
Se01 Se 0.2723(3) 0.65319(15) 1.000000 0.0198(5) Uani 1 2 d S T P . .
Se02 Se 0.7472(3) 0.58917(15) 0.500000 0.0201(5) Uani 1 2 d S T P . .
Cu03 Cu 0.5689(3) 0.5902(2) 1.000000 0.0188(9) Uani 0.914(9) 2 d S T P . .
Cu04 Cu 0.6556(4) 0.43505(16) 0.500000 0.0297(7) Uani 1 2 d S T P . .
Na05 Na 1.0134(12) 0.7385(6) 0.500000 0.029(2) Uani 1 2 d S T P . .
Na06 Na 1.000000 0.500000 0.000000 0.032(3) Uani 1 4 d S T P . .

loop_
_atom_site_aniso_label
_atom_site_aniso_U_11
_atom_site_aniso_U_22
_atom_site_aniso_U_33
_atom_site_aniso_U_23
_atom_site_aniso_U_13
_atom_site_aniso_U_12
Se01 0.0147(10) 0.0270(13) 0.0175(10) 0.000 0.000 0.0035(11)
Se02 0.0149(9) 0.0261(12) 0.0192(10) 0.000 0.000 0.0014(10)
Cu03 0.0100(13) 0.0325(19) 0.0138(11) 0.000 0.000 0.0015(13)
Cu04 0.0399(14) 0.0322(16) 0.0171(12) 0.000 0.000 -0.0045(13)
Na05 0.025(5) 0.031(6) 0.032(4) 0.000 0.000 -0.003(4)
Na06 0.019(7) 0.053(9) 0.026(7) 0.000 0.000 -0.012(6)

loop_
_atom_type_symbol
_atom_type_description
_atom_type_scat_dispersion_real
_atom_type_scat_dispersion_imag
_atom_type_scat_source
Cu Cu 0.3201 1.2651 'International Tables Vol C Tables 4.2.6.8 and 6.1.1.4'
Na Na 0.0362 0.0249 'International Tables Vol C Tables 4.2.6.8 and 6.1.1.4'
Se Se -0.0929 2.2259 'International Tables Vol C Tables 4.2.6.8 and 6.1.1.4'

loop_
_geom_angle_atom_site_label_1
_geom_angle_atom_site_label_2
_geom_angle_atom_site_label_3
_geom_angle
_geom_angle_site_symmetry_1
_geom_angle_site_symmetry_3
Cu03 Se01 Cu04 65.11(9) . 5_666
Cu03 Se01 Cu04 65.11(9) . 5_667
Cu03 Se01 Na05 138.62(13) . 1_456
Cu03 Se01 Na05 138.62(13) . 1_455
Cu03 Se01 Na05 71.66(19) . 7_576
Cu03 Se01 Na05 71.66(19) . 7_575
Cu03 Se01 Na06 107.44(10) . 1_456
Cu04 Se01 Cu04 107.33(13) 5_666 5_667
Cu04 Se01 Na05 132.09(19) 5_667 7_575
Cu04 Se01 Na05 81.55(13) 5_666 1_455
Cu04 Se01 Na05 70.02(15) 5_666 7_575
Cu04 Se01 Na05 81.55(13) 5_667 1_456
Cu04 Se01 Na05 153.43(19) 5_666 1_456
Cu04 Se01 Na05 70.02(15) 5_667 7_576
Cu04 Se01 Na05 153.43(19) 5_667 1_455
Cu04 Se01 Na05 132.09(19) 5_666 7_576
Cu04 Se01 Na06 74.24(8) 5_667 1_456
Cu04 Se01 Na06 74.24(8) 5_666 1_456
Na05 Se01 Na05 77.8(2) 7_576 7_575
Na05 Se01 Na05 74.41(4) 1_456 7_576
Na05 Se01 Na05 122.90(8) 1_456 7_575
Na05 Se01 Na05 74.41(4) 1_455 7_575
Na05 Se01 Na05 80.5(2) 1_455 1_456
Na05 Se01 Na05 122.90(8) 1_455 7_576
Na05 Se01 Na06 84.70(19) 1_455 1_456
Na05 Se01 Na06 84.70(19) 1_456 1_456
Na06 Se01 Na05 140.64(12) 1_456 7_576
Na06 Se01 Na05 140.64(12) 1_456 7_575
Cu03 Se02 Cu03 112.05(13) . 1_554
Cu03 Se02 Cu04 81.40(11) 1_554 .
Cu03 Se02 Cu04 81.40(11) . .
Cu03 Se02 Na05 111.23(14) . .
Cu03 Se02 Na05 71.70(13) 1_554 7_575
Cu03 Se02 Na05 71.70(13) . 7_575
Cu03 Se02 Na05 111.23(14) 1_554 .
Cu03 Se02 Na06 79.16(6) 1_554 .
Cu03 Se02 Na06 152.22(13) . .
Cu03 Se02 Na06 152.22(13) 1_554 1_556
Cu03 Se02 Na06 79.16(6) . 1_556
Cu04 Se02 Na05 155.1(2) . .
Cu04 Se02 Na05 130.3(2) . 7_575
Cu04 Se02 Na06 75.13(7) . .
Cu04 Se02 Na06 75.13(7) . 1_556
Na05 Se02 Na05 74.55(6) . 7_575
Na05 Se02 Na06 86.05(14) . .
Na05 Se02 Na06 86.05(14) . 1_556
Na06 Se02 Na05 135.53(8) . 7_575
Na06 Se02 Na05 135.53(8) 1_556 7_575
Na06 Se02 Na06 80.62(6) 1_556 .
Se01 Cu03 Cu03 93.05(12) . 5_667
Se01 Cu03 Cu04 58.12(8) . 5_666
Se01 Cu03 Cu04 58.12(8) . 5_667
Se01 Cu03 Na05 64.47(17) . 7_575
Se01 Cu03 Na05 64.47(17) . 7_576
Se01 Cu03 Na06 179.68(13) . 1_556
Se02 Cu03 Se01 121.00(9) 1_556 .
Se02 Cu03 Se01 121.00(9) . .
Se02 Cu03 Se02 112.04(13) . 1_556
Se02 Cu03 Cu03 100.92(12) . 5_667
Se02 Cu03 Cu03 100.92(12) 1_556 5_667
Se02 Cu03 Cu04 74.41(6) . 5_666
Se02 Cu03 Cu04 169.13(15) . 5_667
Se02 Cu03 Cu04 169.13(15) 1_556 5_666
Se02 Cu03 Cu04 74.41(6) 1_556 5_667
Se02 Cu03 Na05 124.8(2) 1_556 7_575
Se02 Cu03 Na05 65.16(15) 1_556 7_576
Se02 Cu03 Na05 65.16(15) . 7_575
Se02 Cu03 Na05 124.8(2) . 7_576
Se02 Cu03 Na06 58.92(7) 1_556 1_556
Se02 Cu03 Na06 58.92(7) . 1_556
Cu03 Cu03 Na05 134.30(16) 5_667 7_576
Cu03 Cu03 Na05 134.30(16) 5_667 7_575
Cu03 Cu03 Na06 87.27(11) 5_667 1_556
Cu04 Cu03 Cu03 68.79(8) 5_666 5_667
Cu04 Cu03 Cu03 68.79(8) 5_667 5_667
Cu04 Cu03 Cu04 97.90(12) 5_666 5_667
Cu04 Cu03 Na05 65.55(15) 5_666 7_575
Cu04 Cu03 Na05 119.13(18) 5_666 7_576
Cu04 Cu03 Na05 119.13(18) 5_667 7_575
Cu04 Cu03 Na05 65.55(15) 5_667 7_576
Cu04 Cu03 Na06 122.02(9) 5_666 1_556
Cu04 Cu03 Na06 122.02(9) 5_667 1_556
Na05 Cu03 Na05 73.3(2) 7_576 7_575
Na05 Cu03 Na06 115.29(17) 7_575 1_556
Na05 Cu03 Na06 115.29(17) 7_576 1_556
Se01 Cu04 Se01 107.33(13) 5_666 5_667
Se01 Cu04 Se02 117.86(9) 5_666 .
Se01 Cu04 Se02 117.86(9) 5_667 .
Se01 Cu04 Cu03 56.77(8) 5_667 5_667
Se01 Cu04 Cu03 56.77(8) 5_666 5_666
Se01 Cu04 Cu03 131.84(13) 5_666 5_667
Se01 Cu04 Cu03 131.84(13) 5_667 5_666
Se01 Cu04 Cu04 121.64(8) 5_666 5_666
Se01 Cu04 Cu04 121.64(8) 5_667 5_666
Se01 Cu04 Na05 56.47(8) 5_667 5_766
Se01 Cu04 Na05 65.01(11) 5_666 3_646
Se01 Cu04 Na05 56.47(8) 5_666 5_766
Se01 Cu04 Na05 65.01(11) 5_667 3_646
Se01 Cu04 Na06 61.67(7) 5_666 .
Se01 Cu04 Na06 61.67(7) 5_667 1_556
Se01 Cu04 Na06 117.64(11) 5_667 .
Se01 Cu04 Na06 117.64(11) 5_666 1_556
Se02 Cu04 Cu03 108.65(11) . 5_667
Se02 Cu04 Cu03 108.65(11) . 5_666
Se02 Cu04 Cu04 65.65(11) . 5_666
Se02 Cu04 Na05 120.8(2) . 5_766
Se02 Cu04 Na05 173.4(2) . 3_646
Se02 Cu04 Na06 60.48(7) . 1_556
Se02 Cu04 Na06 60.48(7) . .
Cu03 Cu04 Cu03 97.90(12) 5_666 5_667
Cu03 Cu04 Cu04 67.00(10) 5_667 5_666
Cu03 Cu04 Cu04 67.00(10) 5_666 5_666
Cu03 Cu04 Na05 67.45(13) 5_666 3_646
Cu03 Cu04 Na05 67.45(13) 5_667 3_646
Cu03 Cu04 Na05 109.17(13) 5_666 5_766
Cu03 Cu04 Na05 109.17(13) 5_667 5_766
Cu03 Cu04 Na06 95.12(5) 5_666 .
Cu03 Cu04 Na06 95.12(5) 5_667 1_556
Cu03 Cu04 Na06 165.39(9) 5_666 1_556
Cu03 Cu04 Na06 165.39(9) 5_667 .
Cu04 Cu04 Na05 107.8(2) 5_666 3_646
Cu04 Cu04 Na05 173.5(2) 5_666 5_766
Cu04 Cu04 Na06 112.70(9) 5_666 .
Cu04 Cu04 Na06 112.70(9) 5_666 1_556
Na05 Cu04 Na05 65.73(7) 3_646 5_766
Na05 Cu04 Na06 124.30(14) 3_646 1_556
Na05 Cu04 Na06 124.30(14) 3_646 .
Na06 Cu04 Na05 72.39(13) 1_556 5_766
Na06 Cu04 Na05 72.39(13) . 5_766
Na06 Cu04 Na06 71.24(5) 1_556 .
Se01 Na05 Se01 100.43(5) 1_654 7_674
Se01 Na05 Se01 77.8(2) 7_674 7_675
Se01 Na05 Se01 100.43(5) 1_655 7_675
Se01 Na05 Se01 173.2(4) 1_654 7_675
Se01 Na05 Se01 173.2(4) 1_655 7_674
Se01 Na05 Se01 80.5(2) 1_655 1_654
Se01 Na05 Se02 90.4(2) 1_654 7_675
Se01 Na05 Se02 82.9(2) 7_675 7_675
Se01 Na05 Se02 90.4(2) 1_655 7_675
Se01 Na05 Se02 82.9(2) 7_674 7_675
Se01 Na05 Cu03 82.69(14) 1_654 7_674
Se01 Na05 Cu03 91.7(3) 7_675 7_674
Se01 Na05 Cu03 130.1(3) 1_654 7_675
Se01 Na05 Cu03 43.87(11) 7_674 7_674
Se01 Na05 Cu03 43.87(11) 7_675 7_675
Se01 Na05 Cu03 82.69(14) 1_655 7_675
Se01 Na05 Cu03 130.1(3) 1_655 7_674
Se01 Na05 Cu03 91.7(3) 7_674 7_675
Se01 Na05 Cu04 129.7(2) 1_655 3_656
Se01 Na05 Cu04 44.97(13) 7_674 3_656
Se01 Na05 Cu04 140.87(12) 7_674 5_766
Se01 Na05 Cu04 41.98(13) 1_655 5_766
Se01 Na05 Cu04 44.97(13) 7_675 3_656
Se01 Na05 Cu04 140.87(12) 7_675 5_766
Se01 Na05 Cu04 41.98(13) 1_654 5_766
Se01 Na05 Cu04 129.7(2) 1_654 3_656
Se01 Na05 Na05 51.7(2) 7_675 7_575
Se01 Na05 Na05 132.1(2) 1_654 7_575
Se01 Na05 Na05 121.4(3) 7_674 7_675
Se01 Na05 Na05 132.1(2) 1_655 7_575
Se01 Na05 Na05 121.4(3) 7_675 7_675
Se01 Na05 Na05 51.7(2) 7_674 7_575
Se01 Na05 Na05 53.87(18) 1_655 7_675
Se01 Na05 Na05 53.87(18) 1_654 7_675
Se02 Na05 Se01 95.4(2) . 1_654
Se02 Na05 Se01 91.2(2) . 7_674
Se02 Na05 Se01 91.2(2) . 7_675
Se02 Na05 Se01 95.4(2) . 1_655
Se02 Na05 Se02 172.5(4) . 7_675
Se02 Na05 Cu03 43.13(12) 7_675 7_674
Se02 Na05 Cu03 43.13(12) 7_675 7_675
Se02 Na05 Cu03 132.8(2) . 7_674
Se02 Na05 Cu03 132.8(2) . 7_675
Se02 Na05 Cu04 56.28(17) 7_675 3_656
Se02 Na05 Cu04 116.2(3) . 3_656
Se02 Na05 Cu04 84.0(2) . 5_766
Se02 Na05 Cu04 103.5(3) 7_675 5_766
Se02 Na05 Na05 136.4(4) . 7_675
Se02 Na05 Na05 51.1(3) 7_675 7_675
Se02 Na05 Na05 54.4(2) . 7_575
Se02 Na05 Na05 118.1(4) 7_675 7_575
Cu03 Na05 Cu03 73.3(2) 7_675 7_674
Cu03 Na05 Cu04 119.6(2) 7_675 5_766
Cu03 Na05 Cu04 119.6(2) 7_674 5_766
Cu03 Na05 Na05 78.5(3) 7_674 7_675
Cu03 Na05 Na05 92.9(3) 7_675 7_575
Cu03 Na05 Na05 92.9(3) 7_674 7_575
Cu03 Na05 Na05 78.5(3) 7_675 7_675
Cu04 Na05 Cu03 47.00(14) 3_656 7_674
Cu04 Na05 Cu03 47.00(14) 3_656 7_675
Cu04 Na05 Cu04 159.8(3) 3_656 5_766
Cu04 Na05 Na05 61.8(3) 3_656 7_575
Cu04 Na05 Na05 138.4(4) 5_766 7_575
Cu04 Na05 Na05 107.4(4) 3_656 7_675
Cu04 Na05 Na05 52.4(2) 5_766 7_675
Na05 Na05 Na05 169.2(6) 7_675 7_575
Se01 Na06 Se01 180.0 1_654 5_666
Se01 Na06 Cu03 107.76(7) 5_666 5_766
Se01 Na06 Cu03 72.24(7) 1_654 5_766
Se01 Na06 Cu03 72.24(7) 5_666 1_554
Se01 Na06 Cu03 107.76(7) 1_654 1_554
Se01 Na06 Cu04 44.09(4) 1_654 5_766
Se01 Na06 Cu04 135.91(4) 1_654 .
Se01 Na06 Cu04 44.09(4) 1_654 5_765
Se01 Na06 Cu04 135.91(4) 5_666 5_765
Se01 Na06 Cu04 44.09(4) 5_666 1_554
Se01 Na06 Cu04 44.09(4) 5_666 .
Se01 Na06 Cu04 135.91(4) 5_666 5_766
Se01 Na06 Cu04 135.91(4) 1_654 1_554
Se02 Na06 Se01 86.11(6) . 5_666
Se02 Na06 Se01 93.89(6) 5_765 5_666
Se02 Na06 Se01 93.89(6) 5_766 5_666
Se02 Na06 Se01 86.11(6) 5_765 1_654
Se02 Na06 Se01 93.89(6) . 1_654
Se02 Na06 Se01 86.11(6) 5_766 1_654
Se02 Na06 Se01 93.89(6) 1_554 1_654
Se02 Na06 Se01 86.11(6) 1_554 5_666
Se02 Na06 Se02 99.38(6) . 5_766
Se02 Na06 Se02 180.0 5_766 1_554
Se02 Na06 Se02 80.62(6) . 1_554
Se02 Na06 Se02 180.0 . 5_765
Se02 Na06 Se02 80.62(6) 5_766 5_765
Se02 Na06 Se02 99.38(6) 1_554 5_765
Se02 Na06 Cu03 138.08(3) 1_554 5_766
Se02 Na06 Cu03 41.92(3) 1_554 1_554
Se02 Na06 Cu03 41.92(3) 5_765 5_766
Se02 Na06 Cu03 138.08(3) 5_765 1_554
Se02 Na06 Cu03 41.92(3) . 1_554
Se02 Na06 Cu03 138.08(3) 5_766 1_554
Se02 Na06 Cu03 41.92(3) 5_766 5_766
Se02 Na06 Cu03 138.08(3) . 5_766
Se02 Na06 Cu04 44.38(6) . .
Se02 Na06 Cu04 87.77(5) 5_765 1_554
Se02 Na06 Cu04 92.23(5) 1_554 .
Se02 Na06 Cu04 135.61(6) 5_766 1_554
Se02 Na06 Cu04 87.77(5) 5_766 .
Se02 Na06 Cu04 44.39(6) 5_766 5_766
Se02 Na06 Cu04 92.23(5) 5_765 5_766
Se02 Na06 Cu04 135.62(6) . 5_765
Se02 Na06 Cu04 44.39(6) 5_765 5_765
Se02 Na06 Cu04 135.61(6) 1_554 5_766
Se02 Na06 Cu04 87.77(5) 1_554 5_765
Se02 Na06 Cu04 87.77(5) . 5_766
Se02 Na06 Cu04 135.61(6) 5_765 .
Se02 Na06 Cu04 92.23(5) 5_766 5_765
Se02 Na06 Cu04 44.39(6) 1_554 1_554
Se02 Na06 Cu04 92.23(5) . 1_554
Cu03 Na06 Cu03 180.0 1_554 5_766
Cu04 Na06 Cu03 125.57(6) 5_765 1_554
Cu04 Na06 Cu03 54.43(6) . 1_554
Cu04 Na06 Cu03 54.43(6) 1_554 1_554
Cu04 Na06 Cu03 125.57(6) 1_554 5_766
Cu04 Na06 Cu03 54.43(6) 5_766 5_766
Cu04 Na06 Cu03 125.57(6) 5_766 1_554
Cu04 Na06 Cu03 54.43(6) 5_765 5_766
Cu04 Na06 Cu03 125.57(6) . 5_766
Cu04 Na06 Cu04 108.76(5) 5_766 .
Cu04 Na06 Cu04 108.76(5) 1_554 5_765
Cu04 Na06 Cu04 71.24(5) 5_766 5_765
Cu04 Na06 Cu04 180.0 5_766 1_554
Cu04 Na06 Cu04 71.24(5) 1_554 .
Cu04 Na06 Cu04 180.0 5_765 .

loop_
_geom_bond_atom_site_label_1
_geom_bond_atom_site_label_2
_geom_bond_distance
_geom_bond_site_symmetry_2
Se01 Cu03 2.399(3) .
Se01 Cu04 2.436(2) 5_666
Se01 Cu04 2.436(2) 5_667
Se01 Na05 3.036(8) 1_455
Se01 Na05 3.036(8) 1_456
Se01 Na05 3.124(8) 7_575
Se01 Na05 3.124(8) 7_576
Se01 Na06 3.081(2) 1_456
Se02 Cu03 2.3662(19) .
Se02 Cu03 2.3662(19) 1_554
Se02 Cu04 2.438(3) .
Se02 Na05 3.007(10) .
Se02 Na05 3.141(10) 7_575
Se02 Na06 3.0333(18) .
Se02 Na06 3.0333(18) 1_556
Cu03 Cu03 2.925(6) 5_667
Cu03 Cu04 2.602(2) 5_667
Cu03 Cu04 2.602(2) 5_666
Cu03 Na05 3.286(8) 7_575
Cu03 Na05 3.286(8) 7_576
Cu03 Na06 3.478(2) 1_556
Cu04 Cu04 3.037(5) 5_666
Cu04 Na05 3.239(10) 3_646
Cu04 Na05 3.602(10) 5_766
Cu04 Na06 3.369(2) .
Cu04 Na06 3.369(2) 1_556
Na05 Na05 3.725(2) 7_675
Na05 Na05 3.725(2) 7_575
